data_1572678
loop_
_publ_author_name
'Cao, Tingting'
'Guo, Feifei'
'Hu, Fuai'
'Tao, Xutang'
'Gao, Zeliang'

_publ_section_title
;
 Novel laser crystal Lu2TeO6: crystal growth, thermal properties, and
 spectral analysis
;
_journal_issue 41
_journal_name_full CrystEngComm
_journal_page_first 5953
_journal_page_last 5959
_journal_paper_doi 10.1039/D4CE00780H
_journal_volume 26
_journal_year 2024
_chemical_formula_moiety 'Lu2 O6 Te'
_chemical_formula_sum 'Lu2 O6 Te'
_chemical_formula_weight 573.54
_space_group_crystal_system trigonal
_space_group_IT_number 150
_space_group_name_Hall 'P 3 2"'
_space_group_name_H-M_alt 'P 3 2 1'
_audit_creation_date 2024-07-16
_audit_creation_method
;
Olex2 1.5
(compiled 2024.02.16 svn.r378c4104 for OlexSys, GUI svn.r6928)
;
_audit_update_record
;
2024-07-16 deposited with the CCDC.	2024-09-24 downloaded from the CCDC.
;
_cell_angle_alpha 90
_cell_angle_beta 90
_cell_angle_gamma 120
_cell_formula_units_Z 3
_cell_length_a 8.9459(2)
_cell_length_b 8.9459(2)
_cell_length_c 5.0618(2)
_cell_measurement_reflns_used 5778
_cell_measurement_temperature 296.15
_cell_measurement_theta_max 38.944
_cell_measurement_theta_min 2.629
_cell_volume 350.819(18)
_computing_cell_refinement 'SAINT V8.40A (Bruker, 2019)'
_computing_data_reduction 'SAINT V8.40A (Bruker, 2019)'
_computing_molecular_graphics 'Olex2 1.5 (Dolomanov et al., 2009)'
_computing_publication_material 'Olex2 1.5 (Dolomanov et al., 2009)'
_computing_structure_refinement 'SHELXL 2018/3 (Sheldrick, 2015)'
_computing_structure_solution 'SHELXT  (Sheldrick, 2015)'
_diffrn_ambient_temperature 296.15
_diffrn_measured_fraction_theta_full 0.996
_diffrn_measured_fraction_theta_max 0.997
_diffrn_measurement_device_type 'Bruker APEX-II CCD'
_diffrn_measurement_method '\f and \w scans'
_diffrn_radiation_type MoK\a
_diffrn_radiation_wavelength 0.71073
_diffrn_reflns_av_R_equivalents 0.0560
_diffrn_reflns_av_unetI/netI 0.0384
_diffrn_reflns_Laue_measured_fraction_full 0.996
_diffrn_reflns_Laue_measured_fraction_max 0.997
_diffrn_reflns_limit_h_max 14
_diffrn_reflns_limit_h_min -14
_diffrn_reflns_limit_k_max 14
_diffrn_reflns_limit_k_min -14
_diffrn_reflns_limit_l_max 8
_diffrn_reflns_limit_l_min -6
_diffrn_reflns_number 5398
_diffrn_reflns_point_group_measured_fraction_full 0.998
_diffrn_reflns_point_group_measured_fraction_max 0.997
_diffrn_reflns_theta_full 25.242
_diffrn_reflns_theta_max 36.298
_diffrn_reflns_theta_min 2.629
_exptl_absorpt_coefficient_mu 48.020
_exptl_absorpt_correction_T_max 0.0436
_exptl_absorpt_correction_T_min 0.0029
_exptl_absorpt_correction_type multi-scan
_exptl_absorpt_process_details
;
SADABS-2016/2 (Bruker,2016/2) was used for absorption correction.
wR2(int) was 0.1702 before and 0.0865 after correction.
The Ratio of minimum to maximum transmission is 0.0665.
The \l/2 correction factor is Not present.
;
_exptl_crystal_density_diffrn 8.144
_exptl_crystal_description block
_exptl_crystal_F_000 726
_exptl_crystal_size_max 0.12
_exptl_crystal_size_mid 0.1
_exptl_crystal_size_min 0.1
_refine_diff_density_max 6.826
_refine_diff_density_min -4.529
_refine_diff_density_rms 1.105
_refine_ls_abs_structure_details
;
 Flack x determined using 480 quotients [(I+)-(I-)]/[(I+)+(I-)]
 (Parsons, Flack and Wagner, Acta Cryst. B69 (2013) 249-259).
;
_refine_ls_abs_structure_Flack 0.019(12)
_refine_ls_extinction_coef 0.126(15)
_refine_ls_extinction_expression Fc^*^=kFc[1+0.001xFc^2^\l^3^/sin(2\q)]^-1/4^
_refine_ls_extinction_method 'SHELXL-2018/3 (Sheldrick 2018)'
_refine_ls_goodness_of_fit_ref 1.151
_refine_ls_hydrogen_treatment undef
_refine_ls_matrix_type full
_refine_ls_number_parameters 44
_refine_ls_number_reflns 1143
_refine_ls_number_restraints 42
_refine_ls_restrained_S_all 1.115
_refine_ls_R_factor_all 0.0362
_refine_ls_R_factor_gt 0.0359
_refine_ls_shift/su_max 0.000
_refine_ls_shift/su_mean 0.000
_refine_ls_structure_factor_coef Fsqd
_refine_ls_weighting_details 'w=1/[\s^2^(Fo^2^)+(0.0817P)^2^+7.7071P] where P=(Fo^2^+2Fc^2^)/3'
_refine_ls_weighting_scheme calc
_refine_ls_wR_factor_gt 0.0912
_refine_ls_wR_factor_ref 0.0917
_reflns_Friedel_coverage 0.737
_reflns_Friedel_fraction_full 1.000
_reflns_Friedel_fraction_max 0.998
_reflns_number_gt 1138
_reflns_number_total 1143
_reflns_threshold_expression 'I > 2\s(I)'
_cod_data_source_file d4ce00780h2.cif
_cod_data_source_block 20210406chen_czpz1280_0m
_cod_depositor_comments 'Adding full bibliography for 1572678.cif.'
_cod_original_cell_volume 350.82(2)
_cod_database_code 1572678
_shelx_shelxl_version_number 2018/3
_shelx_space_group_comment
;
The symmetry employed for this shelxl refinement is uniquely defined
by the following loop, which should always be used as a source of
symmetry information in preference to the above space-group names.
They are only intended as comments.
;
_shelx_estimated_absorpt_t_max 0.086
_shelx_estimated_absorpt_t_min 0.069
_olex2_refinement_description
;
1. Uiso/Uaniso restraints and constraints
Uanis(Lu2) \\sim Ueq, Uanis(Lu1) \\sim Ueq, Uanis(Te2) \\sim Ueq, Uanis(Te1)
\\sim Ueq, Uanis(O1) \\sim Ueq, Uanis(O2) \\sim Ueq, Uanis(O3) \\sim Ueq: with
sigma of 0.005 and sigma for terminal atoms of 0.01
;
_olex2_submission_special_instructions 'No special instructions were received'

loop_
_space_group_symop_operation_xyz
'x, y, z'
'-y, x-y, z'
'-x+y, -x, z'
'y, x, -z'
'x-y, -y, -z'
'-x, -x+y, -z'

loop_
_atom_site_label
_atom_site_type_symbol
_atom_site_fract_x
_atom_site_fract_y
_atom_site_fract_z
_atom_site_U_iso_or_equiv
_atom_site_adp_type
_atom_site_occupancy
_atom_site_site_symmetry_order
_atom_site_calc_flag
_atom_site_refinement_flags_posn
_atom_site_refinement_flags_adp
_atom_site_refinement_flags_occupancy
_atom_site_disorder_assembly
_atom_site_disorder_group
Lu2 Lu 0.000000 0.28395(17) 0.500000 0.0082(4) Uani 1 2 d S TU P . .
Lu1 Lu 0.37918(18) 0.37918(18) 0.000000 0.0078(5) Uani 1 2 d S TU P . .
Te2 Te 0.000000 0.000000 0.000000 0.0073(6) Uani 1 6 d S TU P . .
Te1 Te 0.333333 0.666667 0.4985(5) 0.0069(5) Uani 1 3 d S TU P . .
O1 O 0.238(3) 0.463(3) 0.282(3) 0.011(3) Uani 1 1 d . U . . .
O2 O 0.133(3) 0.543(3) 0.714(3) 0.009(3) Uani 1 1 d . U . . .
O3 O -0.121(3) 0.080(3) 0.212(3) 0.011(3) Uani 1 1 d . U . . .

loop_
_atom_site_aniso_label
_atom_site_aniso_U_11
_atom_site_aniso_U_22
_atom_site_aniso_U_33
_atom_site_aniso_U_23
_atom_site_aniso_U_13
_atom_site_aniso_U_12
Lu2 0.0081(7) 0.0089(5) 0.0075(6) -0.00039(18) -0.0008(4) 0.0041(3)
Lu1 0.0081(6) 0.0081(6) 0.0068(6) 0.00001(19) -0.00001(19) 0.0037(5)
Te2 0.0076(9) 0.0076(9) 0.0068(13) 0.000 0.000 0.0038(4)
Te1 0.0067(7) 0.0067(7) 0.0073(9) 0.000 0.000 0.0034(3)
O1 0.012(7) 0.009(6) 0.008(6) -0.002(5) -0.001(5) 0.003(6)
O2 0.010(6) 0.010(7) 0.008(6) 0.001(5) 0.002(5) 0.005(5)
O3 0.010(7) 0.013(7) 0.010(6) -0.002(5) -0.001(5) 0.006(6)

loop_
_atom_type_symbol
_atom_type_description
_atom_type_scat_dispersion_real
_atom_type_scat_dispersion_imag
_atom_type_scat_source
Lu Lu -0.4720 5.8584 'International Tables Vol C Tables 4.2.6.8 and 6.1.1.4'
O O 0.0106 0.0060 'International Tables Vol C Tables 4.2.6.8 and 6.1.1.4'
Te Te -0.5308 1.6751 'International Tables Vol C Tables 4.2.6.8 and 6.1.1.4'

loop_
_geom_angle_atom_site_label_1
_geom_angle_atom_site_label_2
_geom_angle_atom_site_label_3
_geom_angle
_geom_angle_site_symmetry_1
_geom_angle_site_symmetry_3
_geom_angle_publ_flag
Lu1 Lu2 Lu1 80.05(4) 3_566 3_565 ?
Te2 Lu2 Lu1 175.13(4) 1_556 3_565 ?
Te2 Lu2 Lu1 95.081(15) 1_556 3_566 ?
Te2 Lu2 Lu1 95.081(15) . 3_565 ?
Te2 Lu2 Lu1 175.13(4) . 3_566 ?
Te2 Lu2 Te2 89.79(4) . 1_556 ?
Te1 Lu2 Lu1 62.78(4) . 3_566 ?
Te1 Lu2 Lu1 62.59(4) 4_456 3_566 ?
Te1 Lu2 Lu1 62.78(4) 4_456 3_565 ?
Te1 Lu2 Lu1 62.59(4) . 3_565 ?
Te1 Lu2 Te2 115.22(4) . 1_556 ?
Te1 Lu2 Te2 115.22(4) 4_456 . ?
Te1 Lu2 Te2 115.01(4) . . ?
Te1 Lu2 Te2 115.01(4) 4_456 1_556 ?
Te1 Lu2 Te1 106.38(4) 4_456 . ?
O1 Lu2 Lu1 59.7(6) . 3_565 ?
O1 Lu2 Lu1 97.8(5) . 3_566 ?
O1 Lu2 Lu1 59.7(6) 6_556 3_566 ?
O1 Lu2 Lu1 97.8(5) 6_556 3_565 ?
O1 Lu2 Te2 121.5(6) 6_556 . ?
O1 Lu2 Te2 79.6(5) 6_556 1_556 ?
O1 Lu2 Te2 79.6(5) . . ?
O1 Lu2 Te2 121.5(6) . 1_556 ?
O1 Lu2 Te1 35.6(5) . . ?
O1 Lu2 Te1 121.6(6) 6_556 . ?
O1 Lu2 Te1 35.6(5) 6_556 4_456 ?
O1 Lu2 Te1 121.6(6) . 4_456 ?
O1 Lu2 O1 152.0(12) 6_556 . ?
O1 Lu2 O2 87.5(8) . 6_556 ?
O1 Lu2 O2 87.5(8) 6_556 . ?
O1 Lu2 O2 71.2(6) 6_556 6_556 ?
O1 Lu2 O2 71.2(6) . . ?
O2 Lu2 Lu1 27.8(5) . 3_566 ?
O2 Lu2 Lu1 74.1(5) . 3_565 ?
O2 Lu2 Lu1 27.8(5) 6_556 3_565 ?
O2 Lu2 Lu1 74.1(5) 6_556 3_566 ?
O2 Lu2 Te2 101.6(5) 6_556 . ?
O2 Lu2 Te2 150.5(5) . . ?
O2 Lu2 Te2 101.6(5) . 1_556 ?
O2 Lu2 Te2 150.5(5) 6_556 1_556 ?
O2 Lu2 Te1 84.6(5) . 4_456 ?
O2 Lu2 Te1 35.7(5) . . ?
O2 Lu2 Te1 84.6(5) 6_556 . ?
O2 Lu2 Te1 35.7(5) 6_556 4_456 ?
O2 Lu2 O2 81.7(10) . 6_556 ?
O3 Lu2 Lu1 152.9(6) . 3_566 ?
O3 Lu2 Lu1 91.2(5) . 3_565 ?
O3 Lu2 Lu1 91.2(5) 6_556 3_566 ?
O3 Lu2 Lu1 152.9(6) 6_556 3_565 ?
O3 Lu2 Te2 93.1(5) 6_556 . ?
O3 Lu2 Te2 26.1(6) 6_556 1_556 ?
O3 Lu2 Te2 26.1(6) . . ?
O3 Lu2 Te2 93.1(5) . 1_556 ?
O3 Lu2 Te1 90.5(6) 6_556 . ?
O3 Lu2 Te1 134.8(5) . . ?
O3 Lu2 Te1 134.8(5) 6_556 4_456 ?
O3 Lu2 Te1 90.5(6) . 4_456 ?
O3 Lu2 O1 96.7(8) . 6_556 ?
O3 Lu2 O1 99.9(7) . . ?
O3 Lu2 O1 99.9(7) 6_556 6_556 ?
O3 Lu2 O1 96.7(8) 6_556 . ?
O3 Lu2 O2 165.2(7) . . ?
O3 Lu2 O2 86.2(7) . 6_556 ?
O3 Lu2 O2 86.2(7) 6_556 . ?
O3 Lu2 O2 165.2(7) 6_556 6_556 ?
O3 Lu2 O3 106.9(11) . 6_556 ?
Lu2 Lu1 Lu2 80.05(4) 2_665 2_664 ?
Te2 Lu1 Lu2 139.98(2) . 2_665 ?
Te2 Lu1 Lu2 139.98(2) . 2_664 ?
O1 Lu1 Lu2 71.4(5) . 2_665 ?
O1 Lu1 Lu2 71.4(5) 4 2_664 ?
O1 Lu1 Lu2 119.5(5) . 2_664 ?
O1 Lu1 Lu2 119.5(5) 4 2_665 ?
O1 Lu1 Te2 83.5(5) . . ?
O1 Lu1 Te2 83.5(5) 4 . ?
O1 Lu1 O1 167.0(10) . 4 ?
O1 Lu1 O3 79.4(7) 4 6 ?
O1 Lu1 O3 89.6(7) 4 3 ?
O1 Lu1 O3 79.4(7) . 3 ?
O1 Lu1 O3 89.6(7) . 6 ?
O2 Lu1 Lu2 88.6(5) 5_666 2_664 ?
O2 Lu1 Lu2 29.1(5) 5_666 2_665 ?
O2 Lu1 Lu2 88.6(5) 2_664 2_665 ?
O2 Lu1 Lu2 29.1(5) 2_664 2_664 ?
O2 Lu1 Te2 125.9(5) 5_666 . ?
O2 Lu1 Te2 125.9(5) 2_664 . ?
O2 Lu1 O1 90.6(7) 2_664 4 ?
O2 Lu1 O1 97.1(7) 2_664 . ?
O2 Lu1 O1 97.1(7) 5_666 4 ?
O2 Lu1 O1 90.6(7) 5_666 . ?
O2 Lu1 O2 108.1(10) 5_666 2_664 ?
O2 Lu1 O3 93.6(7) 2_664 6 ?
O2 Lu1 O3 158.1(7) 5_666 6 ?
O2 Lu1 O3 93.6(7) 5_666 3 ?
O2 Lu1 O3 158.1(7) 2_664 3 ?
O3 Lu1 Lu2 110.3(5) 6 2_664 ?
O3 Lu1 Lu2 161.0(5) 6 2_665 ?
O3 Lu1 Lu2 110.3(5) 3 2_665 ?
O3 Lu1 Lu2 161.0(5) 3 2_664 ?
O3 Lu1 Te2 32.4(5) 6 . ?
O3 Lu1 Te2 32.4(5) 3 . ?
O3 Lu1 O3 64.9(10) 6 3 ?
Lu2 Te2 Lu2 138.511(13) . 2_554 ?
Lu2 Te2 Lu2 75.68(3) . 3 ?
Lu2 Te2 Lu2 138.511(13) 2_554 3 ?
Lu1 Te2 Lu2 69.256(7) . . ?
Lu1 Te2 Lu2 69.256(7) 3 2_554 ?
Lu1 Te2 Lu2 69.256(7) . 3 ?
Lu1 Te2 Lu2 135.105(18) 3 . ?
Lu1 Te2 Lu2 69.256(7) 2 2_554 ?
Lu1 Te2 Lu2 69.256(7) 2 . ?
Lu1 Te2 Lu2 69.256(7) 3 3 ?
Lu1 Te2 Lu2 135.105(18) . 2_554 ?
Lu1 Te2 Lu2 135.105(18) 2 3 ?
Lu1 Te2 Lu1 120.0 3 2 ?
Lu1 Te2 Lu1 120.0 . 3 ?
Lu1 Te2 Lu1 120.0 . 2 ?
O3 Te2 Lu2 29.9(6) . . ?
O3 Te2 Lu2 62.1(6) 2 3 ?
O3 Te2 Lu2 29.9(6) 3 3 ?
O3 Te2 Lu2 62.1(6) 3 . ?
O3 Te2 Lu2 86.0(6) 2 2_554 ?
O3 Te2 Lu2 109.2(6) 5 . ?
O3 Te2 Lu2 86.0(6) 4 3 ?
O3 Te2 Lu2 159.4(6) 4 . ?
O3 Te2 Lu2 98.0(6) 6 2_554 ?
O3 Te2 Lu2 86.0(6) 6 . ?
O3 Te2 Lu2 98.0(6) . 3 ?
O3 Te2 Lu2 98.0(6) 2 . ?
O3 Te2 Lu2 159.4(6) 5 3 ?
O3 Te2 Lu2 109.2(6) . 2_554 ?
O3 Te2 Lu2 109.2(6) 6 3 ?
O3 Te2 Lu2 159.4(6) 3 2_554 ?
O3 Te2 Lu2 62.1(6) 4 2_554 ?
O3 Te2 Lu2 29.9(6) 5 2_554 ?
O3 Te2 Lu1 95.6(6) . . ?
O3 Te2 Lu1 95.6(6) 3 3 ?
O3 Te2 Lu1 40.7(6) 3 . ?
O3 Te2 Lu1 131.3(6) 4 2 ?
O3 Te2 Lu1 95.6(6) 2 2 ?
O3 Te2 Lu1 95.6(6) 5 3 ?
O3 Te2 Lu1 131.3(6) 3 2 ?
O3 Te2 Lu1 40.7(6) 4 3 ?
O3 Te2 Lu1 95.6(6) 6 2 ?
O3 Te2 Lu1 131.3(6) 6 3 ?
O3 Te2 Lu1 40.7(6) 5 2 ?
O3 Te2 Lu1 40.7(6) 2 3 ?
O3 Te2 Lu1 131.3(6) 5 . ?
O3 Te2 Lu1 131.3(6) 2 . ?
O3 Te2 Lu1 95.6(6) 4 . ?
O3 Te2 Lu1 131.3(6) . 3 ?
O3 Te2 Lu1 40.7(6) 6 . ?
O3 Te2 Lu1 40.7(6) . 2 ?
O3 Te2 O3 91.2(8) . 2 ?
O3 Te2 O3 97.4(12) 3 4 ?
O3 Te2 O3 91.2(8) 5 6 ?
O3 Te2 O3 91.2(8) 3 2 ?
O3 Te2 O3 97.4(12) . 6 ?
O3 Te2 O3 81.3(12) 4 2 ?
O3 Te2 O3 168.7(12) . 4 ?
O3 Te2 O3 168.7(12) 6 2 ?
O3 Te2 O3 91.2(8) 5 4 ?
O3 Te2 O3 91.2(8) . 3 ?
O3 Te2 O3 81.3(12) 3 6 ?
O3 Te2 O3 81.3(12) . 5 ?
O3 Te2 O3 91.2(8) 4 6 ?
O3 Te2 O3 168.7(12) 3 5 ?
O3 Te2 O3 97.4(12) 5 2 ?
Lu2 Te1 Lu2 120.0 . 2_665 ?
Lu2 Te1 Lu2 120.0 3_565 . ?
Lu2 Te1 Lu2 120.0 3_565 2_665 ?
O1 Te1 Lu2 42.1(6) 3_565 3_565 ?
O1 Te1 Lu2 42.1(6) 2_665 2_665 ?
O1 Te1 Lu2 93.9(7) 2_665 3_565 ?
O1 Te1 Lu2 132.7(7) 3_565 2_665 ?
O1 Te1 Lu2 132.7(7) . 3_565 ?
O1 Te1 Lu2 93.9(7) . 2_665 ?
O1 Te1 Lu2 93.9(7) 3_565 . ?
O1 Te1 Lu2 42.1(6) . . ?
O1 Te1 Lu2 132.7(7) 2_665 . ?
O1 Te1 O1 90.8(8) 3_565 2_665 ?
O1 Te1 O1 90.8(8) 2_665 . ?
O1 Te1 O1 90.8(8) 3_565 . ?
O2 Te1 Lu2 44.1(6) 3_565 3_565 ?
O2 Te1 Lu2 44.1(6) . . ?
O2 Te1 Lu2 90.5(6) 3_565 2_665 ?
O2 Te1 Lu2 90.5(6) . 3_565 ?
O2 Te1 Lu2 90.5(6) 2_665 . ?
O2 Te1 Lu2 134.8(6) 2_665 3_565 ?
O2 Te1 Lu2 44.1(6) 2_665 2_665 ?
O2 Te1 Lu2 134.8(6) 3_565 . ?
O2 Te1 Lu2 134.8(6) . 2_665 ?
O2 Te1 O1 175.5(9) 2_665 3_565 ?
O2 Te1 O1 86.2(8) 3_565 3_565 ?
O2 Te1 O1 86.2(8) . . ?
O2 Te1 O1 92.5(8) 3_565 2_665 ?
O2 Te1 O1 175.5(9) 3_565 . ?
O2 Te1 O1 175.6(9) . 2_665 ?
O2 Te1 O1 92.5(8) . 3_565 ?
O2 Te1 O1 86.2(8) 2_665 2_665 ?
O2 Te1 O1 92.5(8) 2_665 . ?
O2 Te1 O2 90.7(8) . 2_665 ?
O2 Te1 O2 90.7(8) 3_565 2_665 ?
O2 Te1 O2 90.7(8) 3_565 . ?
Lu2 O1 Lu1 124.6(9) . . ?
Te1 O1 Lu2 102.3(8) . . ?
Te1 O1 Lu1 128.0(11) . . ?
Lu1 O2 Lu2 123.1(9) 3_566 . ?
Te1 O2 Lu2 100.2(7) . . ?
Te1 O2 Lu1 134.0(10) . 3_566 ?
Lu2 O3 Lu1 125.3(10) . 2 ?
Te2 O3 Lu2 124.0(10) . . ?
Te2 O3 Lu1 106.9(8) . 2 ?

loop_
_geom_bond_atom_site_label_1
_geom_bond_atom_site_label_2
_geom_bond_distance
_geom_bond_site_symmetry_2
_geom_bond_publ_flag
Lu2 Lu1 3.9354(18) 3_566 ?
Lu2 Lu1 3.9354(18) 3_565 ?
Lu2 Te2 3.5858(11) . ?
Lu2 Te2 3.5858(11) 1_556 ?
Lu2 Te1 3.2256(9) . ?
Lu2 Te1 3.2256(9) 4_456 ?
Lu2 O1 2.21(2) . ?
Lu2 O1 2.21(2) 6_556 ?
Lu2 O2 2.28(2) . ?
Lu2 O2 2.282(19) 6_556 ?
Lu2 O3 2.16(2) . ?
Lu2 O3 2.158(19) 6_556 ?
Lu1 Te2 3.3921(16) . ?
Lu1 O1 2.27(2) . ?
Lu1 O1 2.27(2) 4 ?
Lu1 O2 2.193(18) 5_666 ?
Lu1 O2 2.193(18) 2_664 ?
Lu1 O3 2.31(2) 3 ?
Lu1 O3 2.31(2) 6 ?
Te2 O3 1.90(2) 2 ?
Te2 O3 1.90(2) 5 ?
Te2 O3 1.90(2) 6 ?
Te2 O3 1.90(2) . ?
Te2 O3 1.90(2) 3 ?
Te2 O3 1.90(2) 4 ?
Te1 O1 1.922(19) 2_665 ?
Te1 O1 1.922(19) 3_565 ?
Te1 O1 1.922(19) . ?
Te1 O2 1.910(19) . ?
Te1 O2 1.910(19) 3_565 ?
Te1 O2 1.910(19) 2_665 ?
